data_7246332
loop_
_publ_author_name
'Taiwaikuli, Mukaidaisi'
'Wang, Ting'
'Chen, Kui'
'Feng, Yaoguang'
'Xing, Jiangna'
'Huang, Xin'
'Wang, Na'
'Zhou, Lina'
'Hao, Hongxun'

_publ_section_title
;
 Mechanistic study of the formation of arbutin polymorphs and solvates
;
_journal_issue 14
_journal_name_full CrystEngComm
_journal_page_first 2075
_journal_page_last 2084
_journal_paper_doi 10.1039/D2CE01670B
_journal_volume 25
_journal_year 2023
_chemical_absolute_configuration rm
_chemical_formula_moiety '2(C12 H16 O7), C5 H9 N O'
_chemical_formula_sum 'C29 H41 N O15'
_chemical_formula_weight 643.63
_chemical_name_common 'Arbutin NMP solvent compound;solvate S5'
_chemical_name_systematic 'Arbutin NMP solvate'
_space_group_crystal_system orthorhombic
_space_group_IT_number 19
_space_group_name_Hall 'P 2ac 2ab'
_space_group_name_H-M_alt 'P 21 21 21'
_atom_sites_solution_hydrogens mixed
_atom_sites_solution_primary dual
_audit_creation_date 2022-09-14
_audit_creation_method
;
Olex2 1.5
(compiled 2022.04.07 svn.rca3783a0 for OlexSys, GUI svn.r6498)
;
_audit_update_record
;
2022-12-06 deposited with the CCDC.	2023-02-23 downloaded from the CCDC.
;
_cell_angle_alpha 90
_cell_angle_beta 90
_cell_angle_gamma 90
_cell_formula_units_Z 4
_cell_length_a 6.3606(3)
_cell_length_b 20.5593(9)
_cell_length_c 23.4018(9)
_cell_measurement_reflns_used 11208
_cell_measurement_temperature 113.15
_cell_measurement_theta_max 31.7100
_cell_measurement_theta_min 2.6230
_cell_volume 3060.2(2)
_computing_cell_refinement 'CrysAlisPro 1.171.39.46 (Rigaku OD, 2018)'
_computing_data_collection 'CrysAlisPro 1.171.39.46 (Rigaku OD, 2018)'
_computing_data_reduction 'CrysAlisPro 1.171.39.46 (Rigaku OD, 2018)'
_computing_molecular_graphics 'Olex2 1.5 (Dolomanov et al., 2009)'
_computing_publication_material 'Olex2 1.5 (Dolomanov et al., 2009)'
_computing_structure_refinement 'SHELXL 2018/3 (Sheldrick, 2015)'
_computing_structure_solution 'SHELXT 2018/2 (Sheldrick, 2018)'
_diffrn_ambient_temperature 113.15
_diffrn_detector 'CCD plate'
_diffrn_measured_fraction_theta_full 0.998
_diffrn_measured_fraction_theta_max 0.956
_diffrn_measurement_details
;
List of Runs (angles in degrees, time in seconds):

  # Type    Start    End  Width  t~exp~   \w     \q     \k     \f   Frames
#--------------------------------------------------------------------------
  1  \w   -120.00  60.00   1.00    3.00    --  -30.00  45.00   0.00  180
  2  \w   -120.00  30.00   1.00    3.00    --  -30.00  45.00  90.00  150
  3  \w   -120.00   0.00   1.00    3.00    --  -30.00  45.00 180.00  120
;
_diffrn_measurement_device 'abstract diffractometer'
_diffrn_measurement_device_type 'Rigaku Saturn 70 CCD'
_diffrn_measurement_method '\w scans'
_diffrn_orient_matrix_type 'CrysAlisPro convention (1999,Acta A55,543-557)'
_diffrn_orient_matrix_UB_11 0.0378577000
_diffrn_orient_matrix_UB_12 0.0054834000
_diffrn_orient_matrix_UB_13 -0.0280900000
_diffrn_orient_matrix_UB_21 -0.0094832000
_diffrn_orient_matrix_UB_22 -0.0336786000
_diffrn_orient_matrix_UB_23 -0.0060187000
_diffrn_orient_matrix_UB_31 -0.1044762000
_diffrn_orient_matrix_UB_32 0.0050627000
_diffrn_orient_matrix_UB_33 -0.0096650000
_diffrn_radiation_monochromator confocal
_diffrn_radiation_probe x-ray
_diffrn_radiation_type MoK\a
_diffrn_radiation_wavelength 0.71073
_diffrn_reflns_av_R_equivalents 0.0782
_diffrn_reflns_av_unetI/netI 0.0849
_diffrn_reflns_Laue_measured_fraction_full 0.998
_diffrn_reflns_Laue_measured_fraction_max 0.956
_diffrn_reflns_limit_h_max 9
_diffrn_reflns_limit_h_min -9
_diffrn_reflns_limit_k_max 31
_diffrn_reflns_limit_k_min -31
_diffrn_reflns_limit_l_max 34
_diffrn_reflns_limit_l_min -36
_diffrn_reflns_number 37615
_diffrn_reflns_point_group_measured_fraction_full 0.999
_diffrn_reflns_point_group_measured_fraction_max 0.928
_diffrn_reflns_theta_full 25.242
_diffrn_reflns_theta_max 33.555
_diffrn_reflns_theta_min 1.981
_diffrn_source 'rotating anode'
_diffrn_source_type 'Enhance (Mo) X-ray Source'
_exptl_absorpt_coefficient_mu 0.113
_exptl_absorpt_correction_T_max 1.00000
_exptl_absorpt_correction_T_min 0.85754
_exptl_absorpt_correction_type multi-scan
_exptl_absorpt_process_details 'CrysAlisPro 1.171.39.46 (Rigaku Oxford Diffraction, 2018)'
_exptl_crystal_density_diffrn 1.397
_exptl_crystal_F_000 1368
_exptl_crystal_size_max 0.24
_exptl_crystal_size_mid 0.22
_exptl_crystal_size_min 0.18
_refine_diff_density_max 0.248
_refine_diff_density_min -0.249
_refine_diff_density_rms 0.057
_refine_ls_abs_structure_details
;
 Flack x determined using 2160 quotients [(I+)-(I-)]/[(I+)+(I-)]
 (Parsons, Flack and Wagner, Acta Cryst. B69 (2013) 249-259).
;
_refine_ls_abs_structure_Flack 0.8(6)
_refine_ls_extinction_coef 0.0081(8)
_refine_ls_extinction_expression Fc^*^=kFc[1+0.001xFc^2^\l^3^/sin(2\q)]^-1/4^
_refine_ls_extinction_method 'SHELXL-2018/3 (Sheldrick 2018)'
_refine_ls_goodness_of_fit_ref 1.040
_refine_ls_hydrogen_treatment mixed
_refine_ls_matrix_type full
_refine_ls_number_parameters 489
_refine_ls_number_reflns 11199
_refine_ls_number_restraints 324
_refine_ls_restrained_S_all 1.037
_refine_ls_R_factor_all 0.0991
_refine_ls_R_factor_gt 0.0615
_refine_ls_shift/su_max 0.001
_refine_ls_shift/su_mean 0.000
_refine_ls_structure_factor_coef Fsqd
_refine_ls_weighting_details 'w=1/[\s^2^(Fo^2^)+(0.0381P)^2^+0.2219P] where P=(Fo^2^+2Fc^2^)/3'
_refine_ls_weighting_scheme calc
_refine_ls_wR_factor_gt 0.1049
_refine_ls_wR_factor_ref 0.1239
_reflns_Friedel_coverage 0.740
_reflns_Friedel_fraction_full 1.000
_reflns_Friedel_fraction_max 0.893
_reflns_number_gt 7609
_reflns_number_total 11199
_reflns_threshold_expression 'I > 2\s(I)'
_cod_data_source_file d2ce01670b2.cif
_cod_data_source_block r20220306a
_cod_depositor_comments 'Adding full bibliography for 7246329--7246332.cif.'
_cod_database_code 7246332
_shelx_shelxl_version_number 2018/3
_chemical_oxdiff_formula 'C11 H10 N O'
_shelx_space_group_comment
;
The symmetry employed for this shelxl refinement is uniquely defined
by the following loop, which should always be used as a source of
symmetry information in preference to the above space-group names.
They are only intended as comments.
;
_shelx_estimated_absorpt_t_max 0.980
_shelx_estimated_absorpt_t_min 0.973
_olex2_refinement_description
;
1. Fixed Uiso
 At 1.2 times of:
  All C(H) groups, All C(H,H) groups
 At 1.5 times of:
  All C(H,H,H) groups, All O(H) groups
2. Restrained distances
 O7A-H7AA
 0.85 with sigma of 0.01
 O5A-H5AA
 0.85 with sigma of 0.01
 O8-C16 \\sim O8A-C16A
 with sigma of 0.02
 N1-C16 \\sim N1A-C16A
 with sigma of 0.02
 N1-C13 \\sim N1A-C13A
 with sigma of 0.02
 N1-C17 \\sim N1A-C17A
 with sigma of 0.02
 C16-C15 \\sim C16A-C15A
 with sigma of 0.02
 C15-C14 \\sim C15A-C14A
 with sigma of 0.02
 C14-C13 \\sim C14A-C13A
 with sigma of 0.02
 O8-N1 \\sim O8A-N1A
 with sigma of 0.04
 O8-C15 \\sim O8A-C15A
 with sigma of 0.04
 N1-C15 \\sim N1A-C15A
 with sigma of 0.04
 N1-C14 \\sim N1A-C14A
 with sigma of 0.04
 C16-C14 \\sim C16A-C14A
 with sigma of 0.04
 C16-C13 \\sim C16A-C13A
 with sigma of 0.04
 C16-C17 \\sim C16A-C17A
 with sigma of 0.04
 C15-C13 \\sim C15A-C13A
 with sigma of 0.04
 C13-C17 \\sim C13A-C17A
 with sigma of 0.04
3. Uiso/Uaniso restraints and constraints
O8 \\sim N1 \\sim C13 \\sim C14 \\sim C15 \\sim C16 \\sim C17 \\sim O8A \\sim
N1A \\sim C13A \\sim C14A \\sim C15A \\sim C16A \\sim C17A: within 2A with
sigma of 0.01 and sigma for terminal atoms of 0.02 within 2A
Uanis(O8) \\sim Ueq, Uanis(N1) \\sim Ueq, Uanis(C13) \\sim Ueq, Uanis(C14)
\\sim Ueq, Uanis(C15) \\sim Ueq, Uanis(C16) \\sim Ueq, Uanis(C17) \\sim Ueq,
Uanis(O8A) \\sim Ueq, Uanis(N1A) \\sim Ueq, Uanis(C13A) \\sim Ueq, Uanis(C14A)
\\sim Ueq, Uanis(C15A) \\sim Ueq, Uanis(C16A) \\sim Ueq, Uanis(C17A) \\sim Ueq:
with sigma of 0.01 and sigma for terminal atoms of 0.02
4. Others
 Sof(O8A)=Sof(N1A)=Sof(C13A)=Sof(H13C)=Sof(H13D)=Sof(C14A)=Sof(H14C)=Sof(H14D)=
 Sof(C15A)=Sof(H15C)=Sof(H15D)=Sof(C16A)=Sof(C17A)=Sof(H17D)=Sof(H17E)=
 Sof(H17F)=1-FVAR(1)
 Sof(O8)=Sof(N1)=Sof(C13)=Sof(H13A)=Sof(H13B)=Sof(C14)=Sof(H14A)=Sof(H14B)=
 Sof(C15)=Sof(H15A)=Sof(H15B)=Sof(C16)=Sof(C17)=Sof(H17A)=Sof(H17B)=Sof(H17C)=
 FVAR(1)
5.a Ternary CH refined with riding coordinates:
 C7(H7A), C8(H8), C9(H9), C10(H10), C11(H11), C7A(H7AB), C8A(H8A), C9A(H9A),
 C10A(H10A), C11A(H11A)
5.b Secondary CH2 refined with riding coordinates:
 C12(H12A,H12B), C12A(H12C,H12D), C13(H13A,H13B), C14(H14A,H14B), C15(H15A,
 H15B), C13A(H13C,H13D), C14A(H14C,H14D), C15A(H15C,H15D)
5.c Aromatic/amide H refined with riding coordinates:
 C2(H2), C3(H3), C5(H5A), C6(H6A), C2A(H2A), C3A(H3A), C5A(H5AB), C6A(H6AB)
5.d Idealised Me refined as rotating group:
 C17(H17A,H17B,H17C), C17A(H17D,H17E,H17F)
5.e Idealised tetrahedral OH refined as rotating group:
 O1(H1), O4(H4), O5(H5), O6(H6), O7(H7), O1A(H1A), O4A(H4A), O6A(H6AA)
;
_olex2_submission_special_instructions 'No special instructions were received'
_oxdiff_exptl_absorpt_empirical_details
;
Empirical correction (ABSPACK) includes:
- Absorption correction using spherical harmonics
- Frame scaling
- Detector area scaling
;
_oxdiff_exptl_absorpt_empirical_full_max 1.849
_oxdiff_exptl_absorpt_empirical_full_min 0.713

loop_
_space_group_symop_operation_xyz
'x, y, z'
'-x+1/2, -y, z+1/2'
'-x, y+1/2, -z+1/2'
'x+1/2, -y+1/2, -z'

loop_
_atom_site_label
_atom_site_type_symbol
_atom_site_fract_x
_atom_site_fract_y
_atom_site_fract_z
_atom_site_U_iso_or_equiv
_atom_site_adp_type
_atom_site_occupancy
_atom_site_site_symmetry_order
_atom_site_calc_flag
_atom_site_refinement_flags_posn
_atom_site_refinement_flags_adp
_atom_site_refinement_flags_occupancy
_atom_site_disorder_assembly
_atom_site_disorder_group
O1 O 1.0320(4) 0.08820(11) 0.53222(9) 0.0413(5) Uani 1 1 d . . . . .
H1 H 0.921068 0.066070 0.533450 0.062 Uiso 1 1 calc R U . . .
O2 O 0.9973(3) 0.27836(9) 0.36447(8) 0.0285(4) Uani 1 1 d . . . . .
O3 O 0.6805(3) 0.27544(8) 0.31758(8) 0.0246(4) Uani 1 1 d . . . . .
O4 O 0.4570(3) 0.24605(10) 0.21923(8) 0.0322(5) Uani 1 1 d . . . . .
H4 H 0.394532 0.215696 0.202225 0.048 Uiso 1 1 calc R U . . .
O5 O 0.3219(3) 0.40351(10) 0.27172(9) 0.0309(4) Uani 1 1 d . . . . .
H5 H 0.323577 0.430736 0.244965 0.046 Uiso 1 1 calc R U . . .
O6 O 0.7401(3) 0.46976(9) 0.27656(9) 0.0291(4) Uani 1 1 d . . . . .
H6 H 0.648070 0.498818 0.279944 0.044 Uiso 1 1 calc R U . . .
O7 O 1.0226(3) 0.41273(9) 0.35079(8) 0.0286(4) Uani 1 1 d . . . . .
H7 H 1.137565 0.412964 0.333130 0.043 Uiso 1 1 calc R U . . .
C1 C 1.0133(5) 0.13535(14) 0.49085(11) 0.0297(6) Uani 1 1 d . . . . .
C2 C 0.8302(5) 0.14405(14) 0.45960(13) 0.0322(6) Uani 1 1 d . . . . .
H2 H 0.711423 0.117289 0.466903 0.039 Uiso 1 1 calc R U . . .
C3 C 0.8197(5) 0.19178(14) 0.41766(13) 0.0322(7) Uani 1 1 d . . . . .
H3 H 0.695015 0.196964 0.395794 0.039 Uiso 1 1 calc R U . . .
C4 C 0.9905(5) 0.23169(13) 0.40771(11) 0.0257(6) Uani 1 1 d . . . . .
C5 C 1.1730(5) 0.22381(14) 0.43959(12) 0.0298(6) Uani 1 1 d . . . . .
H5A H 1.290164 0.251501 0.433062 0.036 Uiso 1 1 calc R U . . .
C6 C 1.1845(5) 0.17556(14) 0.48095(12) 0.0318(6) Uani 1 1 d . . . . .
H6A H 1.309816 0.170072 0.502505 0.038 Uiso 1 1 calc R U . . .
C7 C 0.8135(4) 0.31344(12) 0.35337(11) 0.0237(5) Uani 1 1 d . . . . .
H7A H 0.740232 0.325094 0.389763 0.028 Uiso 1 1 calc R U . . .
C8 C 0.4843(4) 0.30691(12) 0.30568(11) 0.0231(5) Uani 1 1 d . . . . .
H8 H 0.411695 0.315806 0.342766 0.028 Uiso 1 1 calc R U . . .
C9 C 0.5216(4) 0.37193(12) 0.27515(11) 0.0227(5) Uani 1 1 d . . . . .
H9 H 0.576379 0.363663 0.235761 0.027 Uiso 1 1 calc R U . . .
C10 C 0.6780(4) 0.41369(12) 0.30814(11) 0.0228(5) Uani 1 1 d . . . . .
H10 H 0.613205 0.427652 0.345091 0.027 Uiso 1 1 calc R U . . .
C11 C 0.8744(4) 0.37420(12) 0.32032(11) 0.0220(5) Uani 1 1 d . . . . .
H11 H 0.938529 0.360772 0.283132 0.026 Uiso 1 1 calc R U . . .
C12 C 0.3542(4) 0.25898(14) 0.27225(12) 0.0276(6) Uani 1 1 d . . . . .
H12A H 0.338213 0.218147 0.294253 0.033 Uiso 1 1 calc R U . . .
H12B H 0.212447 0.277161 0.265123 0.033 Uiso 1 1 calc R U . . .
O1A O 0.6316(3) 0.74854(11) 0.68272(8) 0.0332(5) Uani 1 1 d . . . . .
H1A H 0.750563 0.749414 0.698283 0.050 Uiso 1 1 calc R U . . .
O2A O 0.6792(3) 0.63478(9) 0.46788(8) 0.0259(4) Uani 1 1 d . . . . .
O3A O 0.3674(3) 0.58166(8) 0.45800(7) 0.0225(4) Uani 1 1 d . . . . .
O4A O 0.1308(3) 0.46043(9) 0.45684(8) 0.0286(4) Uani 1 1 d . . . . .
H4A H 0.085328 0.441374 0.427594 0.043 Uiso 1 1 calc R U . . .
O5A O 0.0286(3) 0.55719(9) 0.33305(8) 0.0228(4) Uani 1 1 d D . . . .
H5AA H -0.024(5) 0.5201(10) 0.3259(17) 0.059(12) Uiso 1 1 d D . . . .
O6A O 0.4566(3) 0.56856(9) 0.28488(7) 0.0237(4) Uani 1 1 d . . . . .
H6AA H 0.354037 0.560598 0.263368 0.036 Uiso 1 1 calc R U . . .
O7A O 0.7155(3) 0.65050(9) 0.34970(8) 0.0231(4) Uani 1 1 d D . . . .
H7AA H 0.829(3) 0.6302(15) 0.3434(15) 0.049(11) Uiso 1 1 d D . . . .
C1A C 0.6487(5) 0.72189(13) 0.62914(11) 0.0261(6) Uani 1 1 d . . . . .
C2A C 0.4720(5) 0.72352(14) 0.59439(13) 0.0320(7) Uani 1 1 d . . . . .
H2A H 0.347559 0.744219 0.607530 0.038 Uiso 1 1 calc R U . . .
C3A C 0.4757(5) 0.69492(14) 0.54016(12) 0.0312(6) Uani 1 1 d . . . . .
H3A H 0.353446 0.695721 0.516852 0.037 Uiso 1 1 calc R U . . .
C4A C 0.6566(4) 0.66560(12) 0.52056(11) 0.0232(5) Uani 1 1 d . . . . .
C5A C 0.8359(4) 0.66594(13) 0.55454(11) 0.0257(6) Uani 1 1 d . . . . .
H5AB H 0.962260 0.647117 0.540571 0.031 Uiso 1 1 calc R U . . .
C6A C 0.8322(5) 0.69353(13) 0.60872(11) 0.0264(6) Uani 1 1 d . . . . .
H6AB H 0.955028 0.693015 0.631801 0.032 Uiso 1 1 calc R U . . .
C7A C 0.5015(4) 0.62927(12) 0.43311(10) 0.0208(5) Uani 1 1 d . . . . .
H7AB H 0.427622 0.672028 0.429725 0.025 Uiso 1 1 calc R U . . .
C8A C 0.1739(4) 0.57434(12) 0.42716(10) 0.0203(5) Uani 1 1 d . . . . .
H8A H 0.097597 0.616862 0.426841 0.024 Uiso 1 1 calc R U . . .
C9A C 0.2191(4) 0.55360(12) 0.36573(10) 0.0183(5) Uani 1 1 d . . . . .
H9A H 0.270347 0.507618 0.365773 0.022 Uiso 1 1 calc R U . . .
C10A C 0.3824(4) 0.59634(12) 0.33692(10) 0.0183(5) Uani 1 1 d . . . . .
H10A H 0.318966 0.639843 0.328671 0.022 Uiso 1 1 calc R U . . .
C11A C 0.5725(4) 0.60531(12) 0.37508(10) 0.0190(5) Uani 1 1 d . . . . .
H11A H 0.644900 0.562463 0.379782 0.023 Uiso 1 1 calc R U . . .
C12A C 0.0437(4) 0.52445(12) 0.45965(11) 0.0240(5) Uani 1 1 d . . . . .
H12C H 0.033462 0.537883 0.500180 0.029 Uiso 1 1 calc R U . . .
H12D H -0.100416 0.523653 0.443665 0.029 Uiso 1 1 calc R U . . .
O8 O 0.242(2) 0.5034(5) 0.2050(8) 0.0311(18) Uani 0.618(5) 1 d D U P A 1
N1 N -0.0393(8) 0.5630(2) 0.1750(2) 0.0346(11) Uani 0.618(5) 1 d D U P A 1
C13 C -0.2385(12) 0.5559(3) 0.1432(3) 0.0462(16) Uani 0.618(5) 1 d D U P A 1
H13A H -0.258654 0.592180 0.115888 0.055 Uiso 0.618(5) 1 calc R U P A 1
H13B H -0.360231 0.554092 0.169455 0.055 Uiso 0.618(5) 1 calc R U P A 1
C14 C -0.2097(14) 0.4925(4) 0.1124(4) 0.064(2) Uani 0.618(5) 1 d D U P A 1
H14A H -0.176101 0.500234 0.071654 0.077 Uiso 0.618(5) 1 calc R U P A 1
H14B H -0.339515 0.466087 0.114669 0.077 Uiso 0.618(5) 1 calc R U P A 1
C15 C -0.0283(11) 0.4577(3) 0.1419(3) 0.0464(14) Uani 0.618(5) 1 d D U P A 1
H15A H -0.080861 0.421793 0.166290 0.056 Uiso 0.618(5) 1 calc R U P A 1
H15B H 0.071299 0.439653 0.113543 0.056 Uiso 0.618(5) 1 calc R U P A 1
C16 C 0.0750(12) 0.5093(3) 0.1775(3) 0.0294(14) Uani 0.618(5) 1 d D U P A 1
C17 C 0.0085(12) 0.6221(3) 0.2064(2) 0.0488(17) Uani 0.618(5) 1 d D U P A 1
H17A H -0.072975 0.622952 0.241907 0.073 Uiso 0.618(5) 1 calc R U P A 1
H17B H -0.028028 0.660027 0.183032 0.073 Uiso 0.618(5) 1 calc R U P A 1
H17C H 0.158960 0.623222 0.215404 0.073 Uiso 0.618(5) 1 calc R U P A 1
O8A O 0.225(4) 0.5193(9) 0.2041(14) 0.035(3) Uani 0.382(5) 1 d D U P A 2
N1A N -0.0192(12) 0.4970(4) 0.1358(3) 0.0366(16) Uani 0.382(5) 1 d D U P A 2
C13A C -0.2290(19) 0.5219(6) 0.1188(6) 0.048(2) Uani 0.382(5) 1 d D U P A 2
H13C H -0.230308 0.532508 0.077517 0.057 Uiso 0.382(5) 1 calc R U P A 2
H13D H -0.338061 0.488637 0.126202 0.057 Uiso 0.382(5) 1 calc R U P A 2
C14A C -0.272(2) 0.5810(5) 0.1529(5) 0.043(2) Uani 0.382(5) 1 d D U P A 2
H14C H -0.403919 0.576026 0.174732 0.051 Uiso 0.382(5) 1 calc R U P A 2
H14D H -0.284421 0.619469 0.127700 0.051 Uiso 0.382(5) 1 calc R U P A 2
C15A C -0.0889(16) 0.5888(5) 0.1928(4) 0.0361(19) Uani 0.382(5) 1 d D U P A 2
H15C H -0.135672 0.587070 0.233091 0.043 Uiso 0.382(5) 1 calc R U P A 2
H15D H -0.016176 0.630705 0.186030 0.043 Uiso 0.382(5) 1 calc R U P A 2
C16A C 0.054(2) 0.5320(5) 0.1789(6) 0.032(2) Uani 0.382(5) 1 d D U P A 2
C17A C 0.0892(18) 0.4425(5) 0.1122(4) 0.060(3) Uani 0.382(5) 1 d D U P A 2
H17D H 0.238832 0.445360 0.121835 0.090 Uiso 0.382(5) 1 calc R U P A 2
H17E H 0.072487 0.442373 0.070596 0.090 Uiso 0.382(5) 1 calc R U P A 2
H17F H 0.030581 0.402262 0.128086 0.090 Uiso 0.382(5) 1 calc R U P A 2

loop_
_atom_site_aniso_label
_atom_site_aniso_U_11
_atom_site_aniso_U_22
_atom_site_aniso_U_33
_atom_site_aniso_U_23
_atom_site_aniso_U_13
_atom_site_aniso_U_12
O1 0.0358(13) 0.0492(13) 0.0388(11) 0.0177(10) -0.0058(10) -0.0092(11)
O2 0.0232(10) 0.0270(9) 0.0354(10) 0.0061(8) 0.0079(9) -0.0004(9)
O3 0.0247(10) 0.0195(8) 0.0295(9) -0.0043(7) 0.0029(8) -0.0056(8)
O4 0.0319(11) 0.0355(11) 0.0291(10) -0.0118(9) 0.0093(9) -0.0138(9)
O5 0.0191(10) 0.0301(10) 0.0435(11) 0.0019(9) 0.0036(9) -0.0031(9)
O6 0.0239(11) 0.0204(9) 0.0431(11) 0.0031(9) 0.0056(9) -0.0050(8)
O7 0.0227(10) 0.0268(10) 0.0364(10) -0.0062(8) 0.0008(9) -0.0083(9)
C1 0.0328(16) 0.0314(14) 0.0250(12) 0.0007(11) 0.0022(12) -0.0019(14)
C2 0.0242(15) 0.0344(15) 0.0381(15) 0.0097(13) 0.0028(13) -0.0060(13)
C3 0.0248(16) 0.0343(15) 0.0376(15) 0.0085(13) 0.0005(12) -0.0036(13)
C4 0.0272(15) 0.0238(13) 0.0263(12) -0.0009(10) 0.0069(11) -0.0015(12)
C5 0.0283(15) 0.0323(14) 0.0287(13) -0.0038(12) 0.0013(12) -0.0077(13)
C6 0.0256(15) 0.0400(16) 0.0298(13) -0.0035(12) -0.0031(12) -0.0044(14)
C7 0.0222(14) 0.0225(12) 0.0265(12) -0.0010(10) 0.0047(11) -0.0046(11)
C8 0.0223(14) 0.0216(12) 0.0253(11) -0.0043(10) 0.0086(11) -0.0069(11)
C9 0.0176(13) 0.0224(12) 0.0281(12) -0.0017(10) 0.0052(11) -0.0039(11)
C10 0.0226(14) 0.0185(12) 0.0274(12) -0.0036(10) 0.0085(11) -0.0051(11)
C11 0.0186(13) 0.0190(12) 0.0283(12) -0.0056(10) 0.0037(11) -0.0048(10)
C12 0.0250(14) 0.0285(14) 0.0294(13) -0.0069(11) 0.0082(11) -0.0116(12)
O1A 0.0305(11) 0.0415(12) 0.0276(9) -0.0123(9) -0.0048(9) -0.0012(10)
O2A 0.0198(9) 0.0322(10) 0.0257(9) -0.0089(8) -0.0059(8) 0.0021(8)
O3A 0.0207(9) 0.0246(9) 0.0221(8) 0.0016(7) -0.0037(7) -0.0019(8)
O4A 0.0317(11) 0.0249(10) 0.0292(9) 0.0073(8) -0.0029(9) -0.0009(9)
O5A 0.0175(9) 0.0229(9) 0.0281(9) 0.0000(8) -0.0047(7) -0.0014(8)
O6A 0.0188(9) 0.0310(10) 0.0214(8) -0.0036(7) -0.0013(7) -0.0031(8)
O7A 0.0158(10) 0.0226(9) 0.0308(9) 0.0024(8) -0.0007(8) -0.0018(8)
C1A 0.0296(15) 0.0242(13) 0.0245(12) -0.0035(10) -0.0035(11) -0.0028(12)
C2A 0.0246(15) 0.0336(15) 0.0379(15) -0.0135(13) -0.0073(13) 0.0075(13)
C3A 0.0233(15) 0.0374(15) 0.0331(14) -0.0115(13) -0.0105(12) 0.0063(13)
C4A 0.0242(14) 0.0228(12) 0.0225(11) -0.0049(10) -0.0026(11) -0.0007(11)
C5A 0.0199(14) 0.0296(14) 0.0276(13) -0.0023(11) -0.0027(11) 0.0018(11)
C6A 0.0206(14) 0.0324(14) 0.0264(12) -0.0012(11) -0.0062(11) -0.0031(12)
C7A 0.0172(12) 0.0213(11) 0.0239(11) -0.0032(9) -0.0037(10) -0.0006(10)
C8A 0.0175(13) 0.0220(12) 0.0213(11) 0.0007(9) -0.0004(10) 0.0022(10)
C9A 0.0149(12) 0.0181(11) 0.0219(10) 0.0011(9) -0.0025(9) 0.0001(9)
C10A 0.0170(12) 0.0162(11) 0.0217(11) 0.0003(9) -0.0005(9) -0.0008(10)
C11A 0.0161(12) 0.0173(11) 0.0236(11) 0.0011(9) -0.0011(9) -0.0016(9)
C12A 0.0218(13) 0.0249(13) 0.0253(12) 0.0032(10) 0.0029(11) -0.0012(11)
O8 0.031(3) 0.030(4) 0.033(2) -0.001(3) -0.008(2) 0.004(3)
N1 0.038(3) 0.033(2) 0.033(2) 0.0072(19) -0.0044(19) 0.008(2)
C13 0.046(3) 0.044(4) 0.048(3) 0.009(3) -0.011(3) 0.005(3)
C14 0.059(4) 0.059(4) 0.074(4) -0.001(4) -0.037(3) -0.001(4)
C15 0.049(3) 0.046(3) 0.044(3) -0.001(3) -0.018(3) -0.005(3)
C16 0.034(3) 0.030(3) 0.024(2) 0.005(3) 0.001(2) 0.001(3)
C17 0.077(5) 0.036(3) 0.032(3) 0.003(2) -0.001(3) 0.021(3)
O8A 0.030(5) 0.044(9) 0.032(4) -0.005(7) -0.009(4) 0.005(6)
N1A 0.037(3) 0.037(3) 0.036(3) 0.003(3) -0.006(3) -0.008(3)
C13A 0.040(4) 0.048(5) 0.055(4) 0.001(4) -0.016(4) 0.003(4)
C14A 0.047(5) 0.044(5) 0.036(4) 0.011(4) -0.003(4) 0.002(4)
C15A 0.040(4) 0.037(4) 0.031(4) 0.014(3) -0.001(3) 0.001(4)
C16A 0.035(4) 0.034(5) 0.027(3) 0.005(4) -0.004(3) -0.009(4)
C17A 0.075(7) 0.053(6) 0.052(5) -0.029(5) -0.010(5) -0.015(5)

loop_
_atom_type_symbol
_atom_type_description
_atom_type_scat_dispersion_real
_atom_type_scat_dispersion_imag
_atom_type_scat_source
C C 0.0033 0.0016 'International Tables Vol C Tables 4.2.6.8 and 6.1.1.4'
H H 0.0000 0.0000 'International Tables Vol C Tables 4.2.6.8 and 6.1.1.4'
N N 0.0061 0.0033 'International Tables Vol C Tables 4.2.6.8 and 6.1.1.4'
O O 0.0106 0.0060 'International Tables Vol C Tables 4.2.6.8 and 6.1.1.4'

loop_
_geom_angle_atom_site_label_1
_geom_angle_atom_site_label_2
_geom_angle_atom_site_label_3
_geom_angle
_geom_angle_site_symmetry_1
_geom_angle_site_symmetry_3
_geom_angle_publ_flag
C1 O1 H1 109.5 . . ?
C4 O2 C7 117.6(2) . . ?
C7 O3 C8 112.58(19) . . ?
C12 O4 H4 109.5 . . ?
C9 O5 H5 109.5 . . ?
C10 O6 H6 109.5 . . ?
C11 O7 H7 109.5 . . ?
O1 C1 C2 122.3(3) . . ?
O1 C1 C6 118.0(3) . . ?
C6 C1 C2 119.6(3) . . ?
C1 C2 H2 119.9 . . ?
C1 C2 C3 120.2(3) . . ?
C3 C2 H2 119.9 . . ?
C2 C3 H3 120.0 . . ?
C4 C3 C2 120.1(3) . . ?
C4 C3 H3 120.0 . . ?
C3 C4 O2 123.7(3) . . ?
C3 C4 C5 119.8(3) . . ?
C5 C4 O2 116.3(2) . . ?
C4 C5 H5A 119.9 . . ?
C6 C5 C4 120.1(3) . . ?
C6 C5 H5A 119.9 . . ?
C1 C6 C5 120.1(3) . . ?
C1 C6 H6A 120.0 . . ?
C5 C6 H6A 120.0 . . ?
O2 C7 O3 108.9(2) . . ?
O2 C7 H7A 110.8 . . ?
O2 C7 C11 107.8(2) . . ?
O3 C7 H7A 110.8 . . ?
O3 C7 C11 107.6(2) . . ?
C11 C7 H7A 110.8 . . ?
O3 C8 H8 108.4 . . ?
O3 C8 C9 110.5(2) . . ?
O3 C8 C12 106.5(2) . . ?
C9 C8 H8 108.4 . . ?
C12 C8 H8 108.4 . . ?
C12 C8 C9 114.4(2) . . ?
O5 C9 C8 106.5(2) . . ?
O5 C9 H9 109.6 . . ?
O5 C9 C10 110.7(2) . . ?
C8 C9 H9 109.6 . . ?
C10 C9 C8 110.8(2) . . ?
C10 C9 H9 109.6 . . ?
O6 C10 C9 111.9(2) . . ?
O6 C10 H10 109.3 . . ?
O6 C10 C11 107.6(2) . . ?
C9 C10 H10 109.3 . . ?
C11 C10 C9 109.3(2) . . ?
C11 C10 H10 109.3 . . ?
O7 C11 C7 111.8(2) . . ?
O7 C11 C10 109.98(19) . . ?
O7 C11 H11 108.7 . . ?
C7 C11 H11 108.7 . . ?
C10 C11 C7 109.0(2) . . ?
C10 C11 H11 108.7 . . ?
O4 C12 C8 108.7(2) . . ?
O4 C12 H12A 109.9 . . ?
O4 C12 H12B 109.9 . . ?
C8 C12 H12A 109.9 . . ?
C8 C12 H12B 109.9 . . ?
H12A C12 H12B 108.3 . . ?
C1A O1A H1A 109.5 . . ?
C4A O2A C7A 117.9(2) . . ?
C7A O3A C8A 112.37(18) . . ?
C12A O4A H4A 109.5 . . ?
C9A O5A H5AA 113(3) . . ?
C10A O6A H6AA 109.5 . . ?
C11A O7A H7AA 107(2) . . ?
O1A C1A C2A 117.5(3) . . ?
O1A C1A C6A 123.2(2) . . ?
C2A C1A C6A 119.3(2) . . ?
C1A C2A H2A 119.7 . . ?
C1A C2A C3A 120.5(3) . . ?
C3A C2A H2A 119.7 . . ?
C2A C3A H3A 120.0 . . ?
C4A C3A C2A 120.0(3) . . ?
C4A C3A H3A 120.0 . . ?
C3A C4A O2A 125.4(2) . . ?
C3A C4A C5A 119.5(2) . . ?
C5A C4A O2A 115.1(2) . . ?
C4A C5A H5AB 119.7 . . ?
C6A C5A C4A 120.7(3) . . ?
C6A C5A H5AB 119.7 . . ?
C1A C6A H6AB 120.0 . . ?
C5A C6A C1A 120.0(3) . . ?
C5A C6A H6AB 120.0 . . ?
O2A C7A O3A 107.60(19) . . ?
O2A C7A H7AB 110.8 . . ?
O2A C7A C11A 107.9(2) . . ?
O3A C7A H7AB 110.8 . . ?
O3A C7A C11A 108.79(19) . . ?
C11A C7A H7AB 110.8 . . ?
O3A C8A H8A 109.2 . . ?
O3A C8A C9A 110.0(2) . . ?
O3A C8A C12A 106.6(2) . . ?
C9A C8A H8A 109.2 . . ?
C12A C8A H8A 109.2 . . ?
C12A C8A C9A 112.6(2) . . ?
O5A C9A C8A 109.2(2) . . ?
O5A C9A H9A 108.9 . . ?
O5A C9A C10A 108.13(19) . . ?
C8A C9A H9A 108.9 . . ?
C10A C9A C8A 112.7(2) . . ?
C10A C9A H9A 108.9 . . ?
O6A C10A C9A 112.0(2) . . ?
O6A C10A H10A 109.1 . . ?
O6A C10A C11A 106.8(2) . . ?
C9A C10A H10A 109.1 . . ?
C11A C10A C9A 110.78(19) . . ?
C11A C10A H10A 109.1 . . ?
O7A C11A C7A 110.5(2) . . ?
O7A C11A C10A 110.0(2) . . ?
O7A C11A H11A 109.0 . . ?
C7A C11A C10A 109.3(2) . . ?
C7A C11A H11A 109.0 . . ?
C10A C11A H11A 109.0 . . ?
O4A C12A C8A 112.7(2) . . ?
O4A C12A H12C 109.0 . . ?
O4A C12A H12D 109.0 . . ?
C8A C12A H12C 109.0 . . ?
C8A C12A H12D 109.0 . . ?
H12C C12A H12D 107.8 . . ?
C16 N1 C13 114.2(6) . . ?
C16 N1 C17 124.1(5) . . ?
C17 N1 C13 121.2(6) . . ?
N1 C13 H13A 111.2 . . ?
N1 C13 H13B 111.2 . . ?
N1 C13 C14 102.9(6) . . ?
H13A C13 H13B 109.1 . . ?
C14 C13 H13A 111.2 . . ?
C14 C13 H13B 111.2 . . ?
C13 C14 H14A 110.4 . . ?
C13 C14 H14B 110.4 . . ?
C13 C14 C15 106.5(6) . . ?
H14A C14 H14B 108.6 . . ?
C15 C14 H14A 110.4 . . ?
C15 C14 H14B 110.4 . . ?
C14 C15 H15A 110.9 . . ?
C14 C15 H15B 110.9 . . ?
H15A C15 H15B 108.9 . . ?
C16 C15 C14 104.5(6) . . ?
C16 C15 H15A 110.9 . . ?
C16 C15 H15B 110.9 . . ?
O8 C16 N1 124.8(8) . . ?
O8 C16 C15 126.2(8) . . ?
N1 C16 C15 109.0(6) . . ?
N1 C17 H17A 109.5 . . ?
N1 C17 H17B 109.5 . . ?
N1 C17 H17C 109.5 . . ?
H17A C17 H17B 109.5 . . ?
H17A C17 H17C 109.5 . . ?
H17B C17 H17C 109.5 . . ?
C16A N1A C13A 109.5(9) . . ?
C16A N1A C17A 123.4(8) . . ?
C17A N1A C13A 127.0(8) . . ?
N1A C13A H13C 110.2 . . ?
N1A C13A H13D 110.2 . . ?
H13C C13A H13D 108.5 . . ?
C14A C13A N1A 107.7(10) . . ?
C14A C13A H13C 110.2 . . ?
C14A C13A H13D 110.2 . . ?
C13A C14A H14C 110.5 . . ?
C13A C14A H14D 110.5 . . ?
C13A C14A C15A 106.4(10) . . ?
H14C C14A H14D 108.6 . . ?
C15A C14A H14C 110.5 . . ?
C15A C14A H14D 110.5 . . ?
C14A C15A H15C 110.9 . . ?
C14A C15A H15D 110.9 . . ?
C14A C15A C16A 104.4(9) . . ?
H15C C15A H15D 108.9 . . ?
C16A C15A H15C 110.9 . . ?
C16A C15A H15D 110.9 . . ?
O8A C16A N1A 123.0(15) . . ?
O8A C16A C15A 125.2(14) . . ?
N1A C16A C15A 111.7(9) . . ?
N1A C17A H17D 109.5 . . ?
N1A C17A H17E 109.5 . . ?
N1A C17A H17F 109.5 . . ?
H17D C17A H17E 109.5 . . ?
H17D C17A H17F 109.5 . . ?
H17E C17A H17F 109.5 . . ?

loop_
_geom_bond_atom_site_label_1
_geom_bond_atom_site_label_2
_geom_bond_distance
_geom_bond_site_symmetry_2
_geom_bond_publ_flag
O1 H1 0.8400 . ?
O1 C1 1.375(3) . ?
O2 C4 1.395(3) . ?
O2 C7 1.398(3) . ?
O3 C7 1.424(3) . ?
O3 C8 1.433(3) . ?
O4 H4 0.8400 . ?
O4 C12 1.428(3) . ?
O5 H5 0.8400 . ?
O5 C9 1.429(3) . ?
O6 H6 0.8400 . ?
O6 C10 1.425(3) . ?
O7 H7 0.8400 . ?
O7 C11 1.423(3) . ?
C1 C2 1.387(4) . ?
C1 C6 1.387(4) . ?
C2 H2 0.9500 . ?
C2 C3 1.390(4) . ?
C3 H3 0.9500 . ?
C3 C4 1.381(4) . ?
C4 C5 1.389(4) . ?
C5 H5A 0.9500 . ?
C5 C6 1.388(4) . ?
C6 H6A 0.9500 . ?
C7 H7A 1.0000 . ?
C7 C11 1.519(4) . ?
C8 H8 1.0000 . ?
C8 C9 1.534(4) . ?
C8 C12 1.506(4) . ?
C9 H9 1.0000 . ?
C9 C10 1.524(4) . ?
C10 H10 1.0000 . ?
C10 C11 1.517(4) . ?
C11 H11 1.0000 . ?
C12 H12A 0.9900 . ?
C12 H12B 0.9900 . ?
O1A H1A 0.8400 . ?
O1A C1A 1.373(3) . ?
O2A C4A 1.394(3) . ?
O2A C7A 1.397(3) . ?
O3A C7A 1.423(3) . ?
O3A C8A 1.435(3) . ?
O4A H4A 0.8400 . ?
O4A C12A 1.430(3) . ?
O5A H5AA 0.851(13) . ?
O5A C9A 1.435(3) . ?
O6A H6AA 0.8400 . ?
O6A C10A 1.425(3) . ?
O7A H7AA 0.845(13) . ?
O7A C11A 1.429(3) . ?
C1A C2A 1.387(4) . ?
C1A C6A 1.389(4) . ?
C2A H2A 0.9500 . ?
C2A C3A 1.399(4) . ?
C3A H3A 0.9500 . ?
C3A C4A 1.378(4) . ?
C4A C5A 1.390(4) . ?
C5A H5AB 0.9500 . ?
C5A C6A 1.389(4) . ?
C6A H6AB 0.9500 . ?
C7A H7AB 1.0000 . ?
C7A C11A 1.514(3) . ?
C8A H8A 1.0000 . ?
C8A C9A 1.527(3) . ?
C8A C12A 1.522(3) . ?
C9A H9A 1.0000 . ?
C9A C10A 1.519(3) . ?
C10A H10A 1.0000 . ?
C10A C11A 1.514(3) . ?
C11A H11A 1.0000 . ?
C12A H12C 0.9900 . ?
C12A H12D 0.9900 . ?
O8 C16 1.248(10) . ?
N1 C13 1.477(8) . ?
N1 C16 1.323(7) . ?
N1 C17 1.452(7) . ?
C13 H13A 0.9900 . ?
C13 H13B 0.9900 . ?
C13 C14 1.500(9) . ?
C14 H14A 0.9900 . ?
C14 H14B 0.9900 . ?
C14 C15 1.524(9) . ?
C15 H15A 0.9900 . ?
C15 H15B 0.9900 . ?
C15 C16 1.500(9) . ?
C17 H17A 0.9800 . ?
C17 H17B 0.9800 . ?
C17 H17C 0.9800 . ?
O8A C16A 1.263(15) . ?
N1A C13A 1.483(13) . ?
N1A C16A 1.325(12) . ?
N1A C17A 1.427(11) . ?
C13A H13C 0.9900 . ?
C13A H13D 0.9900 . ?
C13A C14A 1.479(13) . ?
C14A H14C 0.9900 . ?
C14A H14D 0.9900 . ?
C14A C15A 1.499(14) . ?
C15A H15C 0.9900 . ?
C15A H15D 0.9900 . ?
C15A C16A 1.515(13) . ?
C17A H17D 0.9800 . ?
C17A H17E 0.9800 . ?
C17A H17F 0.9800 . ?

loop_
_geom_torsion_atom_site_label_1
_geom_torsion_atom_site_label_2
_geom_torsion_atom_site_label_3
_geom_torsion_atom_site_label_4
_geom_torsion
_geom_torsion_site_symmetry_1
_geom_torsion_site_symmetry_2
_geom_torsion_site_symmetry_3
_geom_torsion_site_symmetry_4
_geom_torsion_publ_flag
O1 C1 C2 C3 -179.1(3) . . . . ?
O1 C1 C6 C5 180.0(3) . . . . ?
O2 C4 C5 C6 -175.8(2) . . . . ?
O2 C7 C11 O7 -57.6(3) . . . . ?
O2 C7 C11 C10 -179.4(2) . . . . ?
O3 C7 C11 O7 -174.9(2) . . . . ?
O3 C7 C11 C10 63.3(3) . . . . ?
O3 C8 C9 O5 -172.65(19) . . . . ?
O3 C8 C9 C10 -52.2(3) . . . . ?
O3 C8 C12 O4 -63.5(3) . . . . ?
O5 C9 C10 O6 -71.0(3) . . . . ?
O5 C9 C10 C11 169.8(2) . . . . ?
O6 C10 C11 O7 57.8(3) . . . . ?
O6 C10 C11 C7 -179.3(2) . . . . ?
C1 C2 C3 C4 -1.3(4) . . . . ?
C2 C1 C6 C5 -0.6(4) . . . . ?
C2 C3 C4 O2 176.4(3) . . . . ?
C2 C3 C4 C5 0.3(4) . . . . ?
C3 C4 C5 C6 0.6(4) . . . . ?
C4 O2 C7 O3 -81.8(3) . . . . ?
C4 O2 C7 C11 161.7(2) . . . . ?
C4 C5 C6 C1 -0.4(4) . . . . ?
C6 C1 C2 C3 1.5(4) . . . . ?
C7 O2 C4 C3 38.4(4) . . . . ?
C7 O2 C4 C5 -145.3(2) . . . . ?
C7 O3 C8 C9 60.2(3) . . . . ?
C7 O3 C8 C12 -175.0(2) . . . . ?
C8 O3 C7 O2 177.90(19) . . . . ?
C8 O3 C7 C11 -65.5(3) . . . . ?
C8 C9 C10 O6 171.0(2) . . . . ?
C8 C9 C10 C11 51.9(3) . . . . ?
C9 C8 C12 O4 58.9(3) . . . . ?
C9 C10 C11 O7 179.6(2) . . . . ?
C9 C10 C11 C7 -57.5(3) . . . . ?
C12 C8 C9 O5 67.2(3) . . . . ?
C12 C8 C9 C10 -172.3(2) . . . . ?
O1A C1A C2A C3A -177.4(3) . . . . ?
O1A C1A C6A C5A 178.2(3) . . . . ?
O2A C4A C5A C6A -178.2(2) . . . . ?
O2A C7A C11A O7A -60.9(3) . . . . ?
O2A C7A C11A C10A 177.88(19) . . . . ?
O3A C7A C11A O7A -177.36(19) . . . . ?
O3A C7A C11A C10A 61.4(3) . . . . ?
O3A C8A C9A O5A -170.31(19) . . . . ?
O3A C8A C9A C10A -50.2(3) . . . . ?
O3A C8A C12A O4A -68.5(3) . . . . ?
O5A C9A C10A O6A -72.0(3) . . . . ?
O5A C9A C10A C11A 168.91(19) . . . . ?
O6A C10A C11A O7A 63.3(2) . . . . ?
O6A C10A C11A C7A -175.10(19) . . . . ?
C1A C2A C3A C4A -0.9(5) . . . . ?
C2A C1A C6A C5A -1.4(4) . . . . ?
C2A C3A C4A O2A 179.1(3) . . . . ?
C2A C3A C4A C5A -1.4(4) . . . . ?
C3A C4A C5A C6A 2.2(4) . . . . ?
C4A O2A C7A O3A -72.5(3) . . . . ?
C4A O2A C7A C11A 170.2(2) . . . . ?
C4A C5A C6A C1A -0.8(4) . . . . ?
C6A C1A C2A C3A 2.3(4) . . . . ?
C7A O2A C4A C3A -4.2(4) . . . . ?
C7A O2A C4A C5A 176.2(2) . . . . ?
C7A O3A C8A C9A 59.9(2) . . . . ?
C7A O3A C8A C12A -177.72(19) . . . . ?
C8A O3A C7A O2A 177.06(18) . . . . ?
C8A O3A C7A C11A -66.3(2) . . . . ?
C8A C9A C10A O6A 167.2(2) . . . . ?
C8A C9A C10A C11A 48.1(3) . . . . ?
C9A C8A C12A O4A 52.2(3) . . . . ?
C9A C10A C11A O7A -174.53(19) . . . . ?
C9A C10A C11A C7A -53.0(3) . . . . ?
C12A C8A C9A O5A 70.9(3) . . . . ?
C12A C8A C9A C10A -168.9(2) . . . . ?
N1 C13 C14 C15 16.8(8) . . . . ?
C13 N1 C16 O8 -175.4(13) . . . . ?
C13 N1 C16 C15 4.7(9) . . . . ?
C13 C14 C15 C16 -14.7(9) . . . . ?
C14 C15 C16 O8 -173.4(14) . . . . ?
C14 C15 C16 N1 6.4(9) . . . . ?
C16 N1 C13 C14 -13.9(8) . . . . ?
C17 N1 C13 C14 173.5(6) . . . . ?
C17 N1 C16 O8 -3.1(16) . . . . ?
C17 N1 C16 C15 177.1(6) . . . . ?
N1A C13A C14A C15A -3.0(13) . . . . ?
C13A N1A C16A O8A 176(2) . . . . ?
C13A N1A C16A C15A -5.3(13) . . . . ?
C13A C14A C15A C16A 0.1(12) . . . . ?
C14A C15A C16A O8A -178(2) . . . . ?
C14A C15A C16A N1A 3.3(13) . . . . ?
C16A N1A C13A C14A 5.2(13) . . . . ?
C17A N1A C13A C14A -177.2(10) . . . . ?
C17A N1A C16A O8A -2(2) . . . . ?
C17A N1A C16A C15A 177.1(9) . . . . ?
